data_4314255
loop_
_publ_author_name
'Vadapalli Chandrasekhar'
'Ramachandran Azhakar'
'Gurusamy Thanagavelu Senthil Andavan'
'Venkatasubbaiah Krishnan'
'Stefano Zacchini'
'Jamie F. Bickley'
'Alexander Steiner'
'Raymond J. Butcher'
'Paul K\"ogerler'

_publ_section_title
;
 A Phosphorus Supported Multisite Coordinating Tris Hydrazone
 P(S)[N(Me)NCHC6H4-o-OH]3 as an Efficient Ligand for the Assembly of
 Trinuclear Metal Complexes: Synthesis, Structure, and Magnetism
;
_journal_name_full 'Inorganic Chemistry'
_journal_page_first 5989
_journal_page_last 5998
_journal_paper_doi 10.1021/ic034434h
_journal_volume 42
_journal_year 2003
_chemical_formula_sum 'C51 H51 Cl9 Co3 N12 O6 P2 S2'
_chemical_formula_weight 1549.94
_chemical_name_systematic
; 
 ? 
;
_space_group_IT_number 14
_symmetry_cell_setting monoclinic
_symmetry_space_group_name_Hall '-P 2yn'
_symmetry_space_group_name_H-M 'P 1 21/n 1'
_atom_sites_solution_hydrogens geom
_atom_sites_solution_primary direct
_atom_sites_solution_secondary difmap
_audit_creation_method SHELXL-97
_cell_angle_alpha 90.00
_cell_angle_beta 99.370(12)
_cell_angle_gamma 90.00
_cell_formula_units_Z 4
_cell_length_a 11.259(2)
_cell_length_b 27.074(2)
_cell_length_c 21.830(2)
_cell_measurement_reflns_used 50
_cell_measurement_temperature 293(2)
_cell_measurement_theta_max 12.99
_cell_measurement_theta_min 5.28
_cell_volume 6565.6(14)
_computing_cell_refinement 'Bruker XSCANS'
_computing_data_collection 'Bruker XSCANS'
_computing_data_reduction 'Bruker SHELXTL'
_computing_molecular_graphics 'Bruker SHELXTL'
_computing_publication_material 'Bruker SHELXTL'
_computing_structure_refinement 'SHELXL-97 (Sheldrick, 1997)'
_computing_structure_solution 'SHELXS-97 (Sheldrick, 1990)'
_diffrn_ambient_temperature 293(2)
_diffrn_measured_fraction_theta_full 0.940
_diffrn_measured_fraction_theta_max 0.940
_diffrn_measurement_device_type 'Bruker P4'
_diffrn_measurement_method '\w scans'
_diffrn_radiation_monochromator graphite
_diffrn_radiation_source 'fine-focus sealed tube'
_diffrn_radiation_type MoK\a
_diffrn_radiation_wavelength 0.71073
_diffrn_reflns_av_R_equivalents 0.0480
_diffrn_reflns_av_sigmaI/netI 0.0719
_diffrn_reflns_limit_h_max 14
_diffrn_reflns_limit_h_min -14
_diffrn_reflns_limit_k_max 33
_diffrn_reflns_limit_k_min -34
_diffrn_reflns_limit_l_max 28
_diffrn_reflns_limit_l_min -28
_diffrn_reflns_number 14776
_diffrn_reflns_theta_full 27.50
_diffrn_reflns_theta_max 27.50
_diffrn_reflns_theta_min 2.04
_diffrn_standards_interval_count 97
_diffrn_standards_number 3
_exptl_absorpt_coefficient_mu 1.283
_exptl_absorpt_correction_T_max 0.8111
_exptl_absorpt_correction_T_min 0.4327
_exptl_absorpt_correction_type SHELXA
_exptl_crystal_colour red-brown
_exptl_crystal_density_diffrn 1.568
_exptl_crystal_density_method 'not measured'
_exptl_crystal_description large_plate
_exptl_crystal_F_000 3140
_exptl_crystal_size_max 0.17
_exptl_crystal_size_mid 0.99
_exptl_crystal_size_min 0.44
_refine_diff_density_max 0.685
_refine_diff_density_min -0.655
_refine_diff_density_rms 0.084
_refine_ls_extinction_coef 0.00034(10)
_refine_ls_extinction_expression Fc^*^=kFc[1+0.001xFc^2^\l^3^/sin(2\q)]^-1/4^
_refine_ls_extinction_method SHELXL
_refine_ls_goodness_of_fit_ref 1.017
_refine_ls_hydrogen_treatment mixed
_refine_ls_matrix_type full
_refine_ls_number_parameters 827
_refine_ls_number_reflns 14184
_refine_ls_number_restraints 0
_refine_ls_restrained_S_all 1.017
_refine_ls_R_factor_all 0.1119
_refine_ls_R_factor_gt 0.0591
_refine_ls_shift/su_max 2.302
_refine_ls_shift/su_mean 0.026
_refine_ls_structure_factor_coef Fsqd
_refine_ls_weighting_details 'calc w=1/[\s^2^(Fo^2^)+(0.0738P)^2^+3.5790P] where P=(Fo^2^+2Fc^2^)/3'
_refine_ls_weighting_scheme calc
_refine_ls_wR_factor_gt 0.1385
_refine_ls_wR_factor_ref 0.1660
_reflns_number_gt 8323
_reflns_number_total 14184
_reflns_threshold_expression >2sigma(I)
_cod_data_source_file ic034434hsi20030714_033817_3.cif
_cod_data_source_block Compound_4
_cod_depositor_comments
;
The following automatic conversions were performed:

'_symmetry_cell_setting' value 'Monoclinic' changed to 'monoclinic'
according to the built-in table from CIF Core dictionary named
'cif_core.dic' version 2.4.1 from 2010-06-29.

Automatic conversion script
Id: cif_fix_values 1646 2011-03-28 12:23:43Z adriana 
;
_cod_original_cell_volume 6565.2(16)
_cod_database_code 4314255

loop_
_symmetry_equiv_pos_as_xyz
'x, y, z'
'-x+1/2, y+1/2, -z+1/2'
'-x, -y, -z'
'x-1/2, -y-1/2, z-1/2'

loop_
_atom_site_label
_atom_site_type_symbol
_atom_site_fract_x
_atom_site_fract_y
_atom_site_fract_z
_atom_site_U_iso_or_equiv
_atom_site_adp_type
_atom_site_occupancy
_atom_site_symmetry_multiplicity
_atom_site_calc_flag
_atom_site_refinement_flags
_atom_site_disorder_assembly
_atom_site_disorder_group
Co1 Co 0.71266(5) 0.15439(2) 0.62279(3) 0.03401(16) Uani 1 1 d . . .
Co2 Co 0.95054(5) 0.34306(2) 0.63332(3) 0.03414(16) Uani 1 1 d . . .
Co3 Co 0.83835(5) 0.24744(2) 0.62925(3) 0.03317(15) Uani 1 1 d . . .
Cl11 Cl 0.6453(3) 0.20085(9) 0.95314(9) 0.1285(9) Uani 1 1 d . . .
Cl12 Cl 0.7366(2) 0.13836(11) 0.86866(18) 0.1625(13) Uani 1 1 d . . .
Cl13 Cl 0.48560(16) 0.13868(7) 0.87274(8) 0.0836(5) Uani 1 1 d . . .
Cl21 Cl -0.0250(3) -0.10879(14) 0.62220(17) 0.1936(17) Uani 1 1 d . . .
Cl22 Cl -0.0113(3) -0.07865(12) 0.50017(13) 0.1551(11) Uani 1 1 d . . .
Cl23 Cl 0.1703(3) -0.04938(12) 0.59778(15) 0.1678(13) Uani 1 1 d . . .
Cl31 Cl 1.5203(4) 0.52191(12) 0.6054(3) 0.262(3) Uani 1 1 d . . .
Cl32 Cl 1.5042(4) 0.41745(13) 0.5895(2) 0.1953(16) Uani 1 1 d . . .
Cl33 Cl 1.5449(3) 0.45928(11) 0.7084(2) 0.1820(14) Uani 1 1 d . . .
S1A S 0.48727(14) -0.01350(5) 0.61371(7) 0.0595(4) Uani 1 1 d . . .
S1B S 1.15805(13) 0.51491(5) 0.63946(7) 0.0533(3) Uani 1 1 d . . .
P1A P 0.57058(12) 0.04880(4) 0.61773(6) 0.0427(3) Uani 1 1 d . A .
P1B P 1.07942(12) 0.45138(4) 0.63589(6) 0.0386(3) Uani 1 1 d . . .
O1A O 0.8677(3) 0.18123(11) 0.67776(15) 0.0415(8) Uani 1 1 d . . .
O2A O 0.6645(3) 0.22594(10) 0.64004(14) 0.0375(7) Uani 1 1 d . A .
O3A O 0.7939(3) 0.19312(11) 0.55939(13) 0.0384(7) Uani 1 1 d . A .
O1B O 1.0019(3) 0.27288(11) 0.61002(16) 0.0432(8) Uani 1 1 d . . .
O2B O 0.8993(3) 0.29906(11) 0.70234(14) 0.0412(8) Uani 1 1 d . . .
O3B O 0.7908(3) 0.31613(11) 0.58843(14) 0.0394(7) Uani 1 1 d . . .
N11A N 0.7893(4) 0.08491(13) 0.64587(19) 0.0437(10) Uani 1 1 d . . .
N12A N 0.7190(4) 0.04209(14) 0.6232(2) 0.0478(10) Uani 1 1 d . . .
N21A N 0.5745(4) 0.13394(13) 0.67463(17) 0.0410(9) Uani 1 1 d . A .
N22A N 0.5503(4) 0.08257(13) 0.67880(19) 0.0469(10) Uani 1 1 d . . .
N31A N 0.6082(3) 0.12145(13) 0.54427(17) 0.0380(9) Uani 1 1 d . A .
N32A N 0.5265(4) 0.08318(15) 0.55479(19) 0.0485(10) Uani 1 1 d . . .
N11B N 1.1348(3) 0.35773(13) 0.64756(17) 0.0376(9) Uani 1 1 d . . .
N12B N 1.1732(3) 0.40722(13) 0.66803(18) 0.0419(9) Uani 1 1 d . . .
N21B N 0.9286(3) 0.40183(13) 0.69141(17) 0.0390(9) Uani 1 1 d . . .
N22B N 0.9601(3) 0.45075(13) 0.67246(17) 0.0380(9) Uani 1 1 d . . .
N31B N 0.9390(3) 0.39483(13) 0.55966(16) 0.0359(8) Uani 1 1 d . . .
N32B N 1.0285(3) 0.43327(13) 0.56388(17) 0.0404(9) Uani 1 1 d . . .
C1 C 0.6181(5) 0.1734(2) 0.8806(3) 0.0681(17) Uani 1 1 d . . .
H1A H 0.6070 0.1996 0.8492 0.09(2) Uiso 1 1 calc R . .
C2 C 0.0713(8) -0.0956(3) 0.5721(4) 0.104(3) Uiso 1 1 d . . .
H2A H 0.1173 -0.1255 0.5663 0.30(7) Uiso 1 1 calc R . .
C3 C 1.4699(12) 0.4675(4) 0.6300(5) 0.139(4) Uiso 1 1 d . . .
H3A H 1.3827 0.4692 0.6291 0.45(13) Uiso 1 1 calc R . .
C11A C 0.7661(7) 0.0144(3) 0.5756(4) 0.091(3) Uani 1 1 d . . .
H11A H 0.8391 -0.0019 0.5936 0.13(3) Uiso 1 1 calc R . .
H11B H 0.7824 0.0366 0.5437 0.13(3) Uiso 1 1 calc R . .
H11C H 0.7079 -0.0097 0.5580 0.11(2) Uiso 1 1 calc R . .
C12A C 0.8929(5) 0.07460(19) 0.6767(3) 0.0576(14) Uani 1 1 d . . .
H12A H 0.9123 0.0413 0.6810 0.043(13) Uiso 1 1 calc R . .
C13A C 0.9831(5) 0.10890(19) 0.7055(3) 0.0528(13) Uani 1 1 d . . .
C14A C 1.0915(5) 0.0884(2) 0.7363(3) 0.0745(19) Uani 1 1 d . . .
H14A H 1.1019 0.0543 0.7363 0.11(3) Uiso 1 1 calc R . .
C15A C 1.1821(6) 0.1176(2) 0.7665(3) 0.0730(18) Uani 1 1 d . . .
H15A H 1.2532 0.1038 0.7869 0.079(19) Uiso 1 1 calc R . .
C16A C 1.1652(5) 0.1678(2) 0.7656(3) 0.0637(16) Uani 1 1 d . . .
H16A H 1.2262 0.1879 0.7860 0.08(2) Uiso 1 1 calc R . .
C17A C 1.0624(5) 0.1892(2) 0.7361(2) 0.0511(13) Uani 1 1 d . . .
H17A H 1.0548 0.2234 0.7365 0.049(15) Uiso 1 1 calc R . .
C18A C 0.9676(4) 0.16050(17) 0.7050(2) 0.0418(11) Uani 1 1 d . . .
C21C C 0.4887(15) 0.0629(4) 0.7285(6) 0.074(4) Uani 0.59 1 d P A 1
H21A H 0.5218 0.0779 0.7673 0.06(5) Uiso 0.59 1 calc PR A 1
H21B H 0.5000 0.0277 0.7314 0.07(3) Uiso 0.59 1 calc PR A 1
H21C H 0.4042 0.0701 0.7189 0.09(4) Uiso 0.59 1 calc PR A 1
C21A C 0.585(3) 0.0625(7) 0.7391(9) 0.093(8) Uani 0.41 1 d P A 2
H21D H 0.5375 0.0773 0.7670 0.09(16) Uiso 0.41 1 calc PR A 2
H21E H 0.6685 0.0692 0.7532 0.15(10) Uiso 0.41 1 calc PR A 2
H21F H 0.5717 0.0274 0.7377 0.01(2) Uiso 0.41 1 calc PR A 2
C22A C 0.5167(4) 0.16306(17) 0.7059(2) 0.0445(12) Uani 1 1 d . . .
H22A H 0.4613 0.1483 0.7274 0.058(16) Uiso 1 1 calc R A .
C23A C 0.5278(4) 0.21569(16) 0.7114(2) 0.0380(10) Uani 1 1 d . A .
C24A C 0.4594(5) 0.23862(19) 0.7513(3) 0.0557(14) Uani 1 1 d . . .
H24A H 0.4107 0.2193 0.7722 0.049(14) Uiso 1 1 calc R A .
C25A C 0.4617(5) 0.2886(2) 0.7606(3) 0.0611(15) Uani 1 1 d . A .
H25A H 0.4163 0.3030 0.7878 0.030(11) Uiso 1 1 calc R . .
C26A C 0.5320(5) 0.31706(18) 0.7292(3) 0.0519(13) Uani 1 1 d . . .
H26A H 0.5351 0.3510 0.7356 0.054(15) Uiso 1 1 calc R A .
C27A C 0.5981(4) 0.29621(17) 0.6883(2) 0.0419(11) Uani 1 1 d . A .
H27A H 0.6428 0.3165 0.6663 0.038(12) Uiso 1 1 calc R . .
C28A C 0.5996(4) 0.24510(16) 0.6790(2) 0.0364(10) Uani 1 1 d . . .
C31A C 0.4040(5) 0.0857(2) 0.5246(4) 0.0749(19) Uani 1 1 d . A .
H31A H 0.3893 0.1172 0.5046 0.13(3) Uiso 1 1 calc R . .
H31B H 0.3515 0.0817 0.5548 0.15(4) Uiso 1 1 calc R . .
H31C H 0.3889 0.0599 0.4942 0.32(8) Uiso 1 1 calc R . .
C32A C 0.6027(5) 0.13389(18) 0.4868(2) 0.0464(12) Uani 1 1 d . . .
H32A H 0.5456 0.1176 0.4583 0.054(15) Uiso 1 1 calc R A .
C33A C 0.6754(4) 0.17020(18) 0.4622(2) 0.0426(11) Uani 1 1 d . A .
C34A C 0.6521(5) 0.1774(2) 0.3979(2) 0.0580(15) Uani 1 1 d . . .
H34A H 0.5900 0.1597 0.3745 0.063(17) Uiso 1 1 calc R A .
C35A C 0.7169(5) 0.2094(2) 0.3685(3) 0.0665(16) Uani 1 1 d . A .
H35A H 0.7005 0.2130 0.3256 0.076(18) Uiso 1 1 calc R . .
C36A C 0.8074(5) 0.2364(2) 0.4033(2) 0.0604(15) Uani 1 1 d . . .
H36A H 0.8514 0.2587 0.3836 0.073(19) Uiso 1 1 calc R A .
C37A C 0.8341(5) 0.23115(18) 0.4670(2) 0.0484(12) Uani 1 1 d . A .
H37A H 0.8958 0.2497 0.4895 0.036(12) Uiso 1 1 calc R . .
C38A C 0.7678(4) 0.19752(16) 0.4985(2) 0.0382(10) Uani 1 1 d . . .
C11B C 1.2237(6) 0.4093(2) 0.7347(3) 0.0611(15) Uani 1 1 d . . .
H11D H 1.2991 0.3920 0.7420 0.09(2) Uiso 1 1 calc R . .
H11E H 1.1686 0.3942 0.7583 0.08(2) Uiso 1 1 calc R . .
H11F H 1.2364 0.4432 0.7472 0.075(18) Uiso 1 1 calc R . .
C12B C 1.2198(4) 0.33189(17) 0.6304(2) 0.0403(11) Uani 1 1 d . . .
H12B H 1.2950 0.3469 0.6339 0.033(12) Uiso 1 1 calc R . .
C13B C 1.2108(4) 0.28311(17) 0.6066(2) 0.0392(10) Uani 1 1 d . . .
C14B C 1.3155(5) 0.2627(2) 0.5898(3) 0.0581(15) Uani 1 1 d . . .
H14B H 1.3852 0.2817 0.5940 0.08(2) Uiso 1 1 calc R . .
C15B C 1.3173(5) 0.2155(2) 0.5674(3) 0.075(2) Uani 1 1 d . . .
H15B H 1.3874 0.2024 0.5566 0.058(15) Uiso 1 1 calc R . .
C16B C 1.2127(5) 0.1876(2) 0.5610(3) 0.0738(19) Uani 1 1 d . . .
H16B H 1.2136 0.1555 0.5459 0.079(19) Uiso 1 1 calc R . .
C17B C 1.1077(5) 0.20601(19) 0.5766(3) 0.0524(13) Uani 1 1 d . . .
H17B H 1.0395 0.1862 0.5727 0.067(18) Uiso 1 1 calc R . .
C18B C 1.1034(4) 0.25480(16) 0.5984(2) 0.0380(10) Uani 1 1 d . . .
C21B C 0.8566(5) 0.48109(19) 0.6478(3) 0.0570(15) Uani 1 1 d . . .
H21G H 0.8090 0.4870 0.6797 0.077(19) Uiso 1 1 calc R . .
H21H H 0.8088 0.4643 0.6137 0.08(2) Uiso 1 1 calc R . .
H21I H 0.8839 0.5120 0.6336 0.10(2) Uiso 1 1 calc R . .
C22B C 0.8952(4) 0.40129(17) 0.7452(2) 0.0408(11) Uani 1 1 d . . .
H22B H 0.8911 0.4316 0.7646 0.027(11) Uiso 1 1 calc R . .
C23B C 0.8636(4) 0.35848(16) 0.7780(2) 0.0395(11) Uani 1 1 d . . .
C24B C 0.8283(5) 0.3666(2) 0.8361(2) 0.0512(13) Uani 1 1 d . . .
H24B H 0.8227 0.3990 0.8498 0.052(15) Uiso 1 1 calc R . .
C25B C 0.8022(5) 0.3292(2) 0.8730(3) 0.0618(15) Uani 1 1 d . . .
H25B H 0.7787 0.3356 0.9111 0.077(19) Uiso 1 1 calc R . .
C26B C 0.8117(5) 0.2806(2) 0.8518(2) 0.0572(15) Uani 1 1 d . . .
H26B H 0.7954 0.2544 0.8767 0.055(15) Uiso 1 1 calc R . .
C27B C 0.8440(5) 0.27113(19) 0.7957(2) 0.0479(12) Uani 1 1 d . . .
H27B H 0.8488 0.2385 0.7830 0.059(16) Uiso 1 1 calc R . .
C28B C 0.8705(4) 0.30930(17) 0.7563(2) 0.0377(10) Uani 1 1 d . . .
C31B C 1.1023(6) 0.4354(3) 0.5145(3) 0.074(2) Uani 1 1 d . . .
H31D H 1.0509 0.4354 0.4748 0.11(2) Uiso 1 1 calc R . .
H31E H 1.1545 0.4072 0.5174 0.20(5) Uiso 1 1 calc R . .
H31F H 1.1498 0.4650 0.5188 0.12(3) Uiso 1 1 calc R . .
C32B C 0.8594(4) 0.39694(17) 0.5108(2) 0.0401(11) Uani 1 1 d . . .
H32B H 0.8691 0.4214 0.4821 0.050(14) Uiso 1 1 calc R . .
C33B C 0.7552(4) 0.36483(17) 0.4958(2) 0.0389(10) Uani 1 1 d . . .
C34B C 0.6800(5) 0.3736(2) 0.4388(3) 0.0579(14) Uani 1 1 d . . .
H34B H 0.7006 0.3984 0.4131 0.08(2) Uiso 1 1 calc R . .
C35B C 0.5777(6) 0.3467(2) 0.4199(3) 0.0691(17) Uani 1 1 d . . .
H35B H 0.5302 0.3527 0.3816 0.10(2) Uiso 1 1 calc R . .
C36B C 0.5467(5) 0.3102(2) 0.4595(3) 0.0607(15) Uani 1 1 d . . .
H36B H 0.4764 0.2921 0.4479 0.08(2) Uiso 1 1 calc R . .
C37B C 0.6176(4) 0.30058(18) 0.5150(2) 0.0453(12) Uani 1 1 d . . .
H37B H 0.5950 0.2758 0.5403 0.058(16) Uiso 1 1 calc R . .
C38B C 0.7237(4) 0.32710(16) 0.5348(2) 0.0361(10) Uani 1 1 d . . .

loop_
_atom_site_aniso_label
_atom_site_aniso_U_11
_atom_site_aniso_U_22
_atom_site_aniso_U_33
_atom_site_aniso_U_23
_atom_site_aniso_U_13
_atom_site_aniso_U_12
Co1 0.0394(3) 0.0266(3) 0.0374(3) -0.0006(3) 0.0103(3) -0.0042(3)
Co2 0.0400(3) 0.0263(3) 0.0381(3) -0.0009(2) 0.0122(3) -0.0048(2)
Co3 0.0370(3) 0.0266(3) 0.0380(3) -0.0002(2) 0.0121(3) -0.0043(2)
Cl11 0.180(2) 0.137(2) 0.0727(12) -0.0322(13) 0.0343(14) -0.0718(18)
Cl12 0.0876(16) 0.147(2) 0.259(4) -0.056(2) 0.048(2) 0.0042(16)
Cl13 0.0839(12) 0.0983(13) 0.0681(10) 0.0079(9) 0.0107(9) -0.0330(10)
Cl21 0.149(3) 0.234(4) 0.221(4) 0.121(3) 0.097(3) 0.026(2)
Cl22 0.170(3) 0.174(3) 0.121(2) -0.0161(19) 0.0227(18) -0.078(2)
Cl23 0.178(3) 0.168(3) 0.142(2) 0.014(2) -0.020(2) -0.076(2)
Cl31 0.239(4) 0.121(3) 0.452(8) 0.128(4) 0.132(5) 0.058(3)
Cl32 0.222(4) 0.144(3) 0.242(4) 0.002(3) 0.106(3) 0.009(3)
Cl33 0.180(3) 0.122(2) 0.255(4) -0.002(2) 0.067(3) 0.000(2)
S1A 0.0711(10) 0.0373(7) 0.0735(10) -0.0057(7) 0.0217(8) -0.0197(7)
S1B 0.0683(9) 0.0305(7) 0.0628(8) -0.0023(6) 0.0158(7) -0.0165(6)
P1A 0.0510(7) 0.0309(7) 0.0487(7) -0.0028(5) 0.0154(6) -0.0109(5)
P1B 0.0488(7) 0.0261(6) 0.0425(7) -0.0004(5) 0.0126(6) -0.0074(5)
O1A 0.0405(18) 0.0289(16) 0.0515(19) 0.0033(14) -0.0029(15) -0.0023(14)
O2A 0.0423(18) 0.0282(16) 0.0468(18) 0.0049(14) 0.0217(15) 0.0006(13)
O3A 0.0463(18) 0.0360(17) 0.0356(17) 0.0000(13) 0.0147(14) -0.0076(14)
O1B 0.0397(18) 0.0301(17) 0.064(2) -0.0117(15) 0.0200(16) -0.0059(14)
O2B 0.061(2) 0.0322(17) 0.0331(16) -0.0011(13) 0.0164(15) -0.0081(15)
O3B 0.0409(18) 0.0328(17) 0.0443(18) 0.0062(14) 0.0061(15) -0.0077(13)
N11A 0.048(2) 0.028(2) 0.055(2) -0.0029(18) 0.008(2) -0.0053(18)
N12A 0.048(2) 0.032(2) 0.064(3) -0.008(2) 0.013(2) -0.0058(18)
N21A 0.054(2) 0.032(2) 0.039(2) 0.0009(17) 0.0137(19) -0.0058(18)
N22A 0.071(3) 0.025(2) 0.049(2) 0.0033(17) 0.025(2) -0.0113(19)
N31A 0.042(2) 0.034(2) 0.039(2) -0.0032(16) 0.0076(17) -0.0107(17)
N32A 0.050(2) 0.049(3) 0.047(2) 0.0037(19) 0.010(2) -0.022(2)
N11B 0.043(2) 0.030(2) 0.041(2) -0.0010(16) 0.0079(18) -0.0044(16)
N12B 0.048(2) 0.030(2) 0.047(2) -0.0061(17) 0.0057(19) -0.0075(17)
N21B 0.048(2) 0.030(2) 0.043(2) -0.0001(17) 0.0198(18) -0.0015(17)
N22B 0.053(2) 0.0233(19) 0.041(2) 0.0014(16) 0.0165(18) -0.0028(16)
N31B 0.043(2) 0.032(2) 0.035(2) 0.0010(16) 0.0124(17) -0.0110(16)
N32B 0.052(2) 0.034(2) 0.039(2) 0.0016(17) 0.0182(18) -0.0134(18)
C1 0.067(4) 0.073(4) 0.066(4) -0.012(3) 0.014(3) -0.020(3)
C11A 0.089(6) 0.067(4) 0.129(7) -0.050(5) 0.052(5) -0.019(4)
C12A 0.064(4) 0.029(3) 0.077(4) 0.000(3) 0.003(3) 0.004(2)
C13A 0.044(3) 0.041(3) 0.072(4) 0.005(3) 0.004(3) -0.003(2)
C14A 0.059(4) 0.047(4) 0.109(5) 0.013(3) -0.009(4) 0.010(3)
C15A 0.049(3) 0.069(4) 0.092(5) 0.011(4) -0.013(3) 0.001(3)
C16A 0.045(3) 0.060(4) 0.082(4) 0.001(3) -0.004(3) -0.014(3)
C17A 0.051(3) 0.045(3) 0.055(3) 0.004(2) 0.001(3) -0.007(2)
C18A 0.044(3) 0.036(3) 0.046(3) 0.007(2) 0.011(2) -0.001(2)
C21C 0.130(14) 0.038(6) 0.065(8) -0.004(5) 0.052(9) -0.023(8)
C21A 0.18(3) 0.037(9) 0.056(10) 0.016(8) 0.006(16) -0.024(15)
C22A 0.055(3) 0.039(3) 0.045(3) 0.006(2) 0.026(2) 0.000(2)
C23A 0.044(3) 0.031(2) 0.041(2) 0.003(2) 0.014(2) -0.0001(19)
C24A 0.064(4) 0.047(3) 0.066(3) 0.004(3) 0.040(3) 0.001(3)
C25A 0.076(4) 0.050(3) 0.066(4) -0.006(3) 0.039(3) 0.009(3)
C26A 0.061(3) 0.032(3) 0.066(3) -0.004(2) 0.021(3) 0.007(2)
C27A 0.044(3) 0.035(3) 0.049(3) 0.003(2) 0.015(2) 0.000(2)
C28A 0.037(2) 0.034(2) 0.040(2) 0.0015(19) 0.012(2) 0.0018(19)
C31A 0.045(3) 0.058(4) 0.120(6) 0.027(4) 0.009(4) -0.006(3)
C32A 0.053(3) 0.053(3) 0.032(2) -0.007(2) 0.004(2) -0.015(2)
C33A 0.045(3) 0.046(3) 0.040(3) 0.000(2) 0.016(2) -0.009(2)
C34A 0.064(4) 0.072(4) 0.038(3) 0.000(3) 0.008(3) -0.011(3)
C35A 0.070(4) 0.089(5) 0.044(3) 0.009(3) 0.019(3) -0.008(4)
C36A 0.066(4) 0.074(4) 0.045(3) 0.012(3) 0.020(3) -0.011(3)
C37A 0.050(3) 0.044(3) 0.056(3) -0.002(2) 0.022(3) -0.011(2)
C38A 0.045(3) 0.036(3) 0.037(2) -0.001(2) 0.016(2) 0.001(2)
C11B 0.070(4) 0.042(3) 0.065(4) -0.002(3) -0.010(3) -0.004(3)
C12B 0.034(2) 0.041(3) 0.046(3) 0.004(2) 0.007(2) -0.008(2)
C13B 0.035(2) 0.036(3) 0.046(3) -0.003(2) 0.007(2) -0.0004(19)
C14B 0.039(3) 0.061(4) 0.075(4) -0.018(3) 0.011(3) -0.003(3)
C15B 0.042(3) 0.069(4) 0.116(6) -0.037(4) 0.016(3) 0.009(3)
C16B 0.053(4) 0.049(4) 0.121(6) -0.041(4) 0.018(4) 0.002(3)
C17B 0.047(3) 0.042(3) 0.071(4) -0.014(3) 0.018(3) -0.002(2)
C18B 0.038(3) 0.037(3) 0.040(2) -0.005(2) 0.009(2) 0.000(2)
C21B 0.063(4) 0.041(3) 0.072(4) 0.009(3) 0.024(3) 0.012(3)
C22B 0.049(3) 0.033(3) 0.043(3) -0.007(2) 0.016(2) 0.000(2)
C23B 0.048(3) 0.036(3) 0.037(2) 0.000(2) 0.015(2) -0.003(2)
C24B 0.067(4) 0.051(3) 0.041(3) -0.006(2) 0.024(3) -0.009(3)
C25B 0.073(4) 0.075(4) 0.041(3) -0.001(3) 0.023(3) -0.011(3)
C26B 0.065(4) 0.062(4) 0.047(3) 0.015(3) 0.019(3) -0.019(3)
C27B 0.054(3) 0.043(3) 0.047(3) 0.008(2) 0.008(2) -0.004(2)
C28B 0.037(2) 0.042(3) 0.034(2) 0.006(2) 0.0051(19) -0.003(2)
C31B 0.081(4) 0.094(5) 0.055(4) -0.015(3) 0.034(3) -0.044(4)
C32B 0.049(3) 0.038(3) 0.036(2) 0.005(2) 0.015(2) -0.004(2)
C33B 0.043(3) 0.038(3) 0.036(2) 0.004(2) 0.005(2) 0.000(2)
C34B 0.063(4) 0.059(4) 0.050(3) 0.012(3) 0.003(3) -0.011(3)
C35B 0.062(4) 0.076(4) 0.061(4) 0.014(3) -0.014(3) -0.013(3)
C36B 0.049(3) 0.060(4) 0.070(4) 0.004(3) -0.002(3) -0.010(3)
C37B 0.042(3) 0.041(3) 0.053(3) 0.006(2) 0.009(2) -0.005(2)
C38B 0.036(2) 0.034(2) 0.040(2) -0.002(2) 0.010(2) 0.0004(19)

loop_
_atom_type_symbol
_atom_type_description
_atom_type_scat_dispersion_real
_atom_type_scat_dispersion_imag
_atom_type_scat_source
C C 0.0033 0.0016 'International Tables Vol C Tables 4.2.6.8 and 6.1.1.4'
H H 0.0000 0.0000 'International Tables Vol C Tables 4.2.6.8 and 6.1.1.4'
N N 0.0061 0.0033 'International Tables Vol C Tables 4.2.6.8 and 6.1.1.4'
O O 0.0106 0.0060 'International Tables Vol C Tables 4.2.6.8 and 6.1.1.4'
P P 0.1023 0.0942 'International Tables Vol C Tables 4.2.6.8 and 6.1.1.4'
S S 0.1246 0.1234 'International Tables Vol C Tables 4.2.6.8 and 6.1.1.4'
Cl Cl 0.1484 0.1585 'International Tables Vol C Tables 4.2.6.8 and 6.1.1.4'
Co Co 0.3494 0.9721 'International Tables Vol C Tables 4.2.6.8 and 6.1.1.4'

loop_
_geom_angle_atom_site_label_1
_geom_angle_atom_site_label_2
_geom_angle_atom_site_label_3
_geom_angle
_geom_angle_site_symmetry_1
_geom_angle_site_symmetry_3
_geom_angle_publ_flag
O2A Co1 O3A 78.69(11) . . ?
O2A Co1 O1A 77.75(12) . . ?
O3A Co1 O1A 77.75(12) . . ?
O2A Co1 N11A 155.35(15) . . ?
O3A Co1 N11A 114.00(14) . . ?
O1A Co1 N11A 84.31(14) . . ?
O2A Co1 N31A 114.61(14) . . ?
O3A Co1 N31A 85.37(13) . . ?
O1A Co1 N31A 156.81(14) . . ?
N11A Co1 N31A 88.24(15) . . ?
O2A Co1 N21A 84.89(13) . . ?
O3A Co1 N21A 157.70(14) . . ?
O1A Co1 N21A 113.51(14) . . ?
N11A Co1 N21A 86.96(15) . . ?
N31A Co1 N21A 87.90(14) . . ?
O2A Co1 Co3 46.51(8) . . ?
O3A Co1 Co3 47.26(8) . . ?
O1A Co1 Co3 46.18(8) . . ?
N11A Co1 Co3 126.37(11) . . ?
N31A Co1 Co3 127.81(10) . . ?
N21A Co1 Co3 126.42(10) . . ?
O3B Co2 O1B 79.27(12) . . ?
O3B Co2 N21B 112.63(14) . . ?
O1B Co2 N21B 156.72(15) . . ?
O3B Co2 O2B 79.39(12) . . ?
O1B Co2 O2B 76.92(12) . . ?
N21B Co2 O2B 85.50(13) . . ?
O3B Co2 N11B 156.73(14) . . ?
O1B Co2 N11B 84.30(13) . . ?
N21B Co2 N11B 88.69(15) . . ?
O2B Co2 N11B 112.86(14) . . ?
O3B Co2 N31B 86.08(13) . . ?
O1B Co2 N31B 113.87(14) . . ?
N21B Co2 N31B 87.59(14) . . ?
O2B Co2 N31B 160.05(14) . . ?
N11B Co2 N31B 85.63(14) . . ?
O3B Co2 Co3 46.70(8) . . ?
O1B Co2 Co3 46.05(8) . . ?
N21B Co2 Co3 127.88(10) . . ?
O2B Co2 Co3 48.16(8) . . ?
N11B Co2 Co3 126.69(10) . . ?
N31B Co2 Co3 126.81(10) . . ?
O1B Co3 O1A 108.47(13) . . ?
O1B Co3 O2A 173.75(13) . . ?
O1A Co3 O2A 77.11(12) . . ?
O1B Co3 O3B 78.03(12) . . ?
O1A Co3 O3B 171.96(13) . . ?
O2A Co3 O3B 96.66(12) . . ?
O1B Co3 O3A 101.44(12) . . ?
O1A Co3 O3A 76.57(12) . . ?
O2A Co3 O3A 76.83(12) . . ?
O3B Co3 O3A 107.22(12) . . ?
O1B Co3 O2B 75.36(12) . . ?
O1A Co3 O2B 100.23(12) . . ?
O2A Co3 O2B 106.81(12) . . ?
O3B Co3 O2B 76.52(12) . . ?
O3A Co3 O2B 174.64(12) . . ?
O1B Co3 Co2 46.10(8) . . ?
O1A Co3 Co2 136.66(9) . . ?
O2A Co3 Co2 131.41(8) . . ?
O3B Co3 Co2 45.10(8) . . ?
O3A Co3 Co2 134.27(8) . . ?
O2B Co3 Co2 46.02(8) . . ?
O1B Co3 Co1 136.57(9) . . ?
O1A Co3 Co1 46.19(8) . . ?
O2A Co3 Co1 45.67(8) . . ?
O3B Co3 Co1 131.77(9) . . ?
O3A Co3 Co1 45.69(8) . . ?
O2B Co3 Co1 134.44(8) . . ?
Co2 Co3 Co1 176.67(3) . . ?
N22A P1A N12A 105.7(2) . . ?
N22A P1A N32A 107.0(2) . . ?
N12A P1A N32A 106.3(2) . . ?
N22A P1A S1A 112.87(15) . . ?
N12A P1A S1A 112.54(16) . . ?
N32A P1A S1A 111.97(16) . . ?
N32B P1B N12B 106.5(2) . . ?
N32B P1B N22B 105.6(2) . . ?
N12B P1B N22B 107.1(2) . . ?
N32B P1B S1B 112.79(14) . . ?
N12B P1B S1B 111.47(15) . . ?
N22B P1B S1B 112.90(14) . . ?
C18A O1A Co1 133.6(3) . . ?
C18A O1A Co3 130.8(3) . . ?
Co1 O1A Co3 87.63(11) . . ?
C28A O2A Co1 132.8(3) . . ?
C28A O2A Co3 126.2(3) . . ?
Co1 O2A Co3 87.82(11) . . ?
C38A O3A Co1 132.1(3) . . ?
C38A O3A Co3 130.6(3) . . ?
Co1 O3A Co3 87.05(11) . . ?
C18B O1B Co3 138.6(3) . . ?
C18B O1B Co2 132.8(3) . . ?
Co3 O1B Co2 87.85(12) . . ?
C28B O2B Co2 132.4(3) . . ?
C28B O2B Co3 135.6(3) . . ?
Co2 O2B Co3 85.82(11) . . ?
C38B O3B Co2 132.8(3) . . ?
C38B O3B Co3 130.3(3) . . ?
Co2 O3B Co3 88.20(12) . . ?
C12A N11A N12A 114.0(4) . . ?
C12A N11A Co1 128.8(3) . . ?
N12A N11A Co1 117.2(3) . . ?
N11A N12A C11A 114.6(4) . . ?
N11A N12A P1A 115.1(3) . . ?
C11A N12A P1A 119.0(4) . . ?
C22A N21A N22A 116.5(4) . . ?
C22A N21A Co1 126.6(3) . . ?
N22A N21A Co1 116.7(3) . . ?
C21A N22A N21A 114.1(9) . . ?
C21A N22A C21C 43.3(11) . . ?
N21A N22A C21C 121.1(6) . . ?
C21A N22A P1A 118.7(10) . . ?
N21A N22A P1A 115.7(3) . . ?
C21C N22A P1A 122.1(5) . . ?
C32A N31A N32A 114.5(4) . . ?
C32A N31A Co1 127.7(3) . . ?
N32A N31A Co1 117.6(3) . . ?
N31A N32A C31A 119.3(4) . . ?
N31A N32A P1A 115.1(3) . . ?
C31A N32A P1A 122.8(4) . . ?
C12B N11B N12B 113.0(4) . . ?
C12B N11B Co2 128.4(3) . . ?
N12B N11B Co2 117.4(3) . . ?
N11B N12B C11B 112.7(4) . . ?
N11B N12B P1B 113.2(3) . . ?
C11B N12B P1B 120.1(3) . . ?
C22B N21B N22B 113.0(4) . . ?
C22B N21B Co2 129.0(3) . . ?
N22B N21B Co2 117.9(3) . . ?
N21B N22B C21B 113.8(4) . . ?
N21B N22B P1B 113.5(3) . . ?
C21B N22B P1B 118.3(3) . . ?
C32B N31B N32B 114.2(4) . . ?
C32B N31B Co2 127.6(3) . . ?
N32B N31B Co2 118.2(3) . . ?
N31B N32B C31B 117.1(4) . . ?
N31B N32B P1B 113.9(3) . . ?
C31B N32B P1B 122.5(4) . . ?
Cl12 C1 Cl11 110.8(4) . . ?
Cl12 C1 Cl13 111.4(4) . . ?
Cl11 C1 Cl13 110.0(3) . . ?
Cl21 C2 Cl23 113.2(5) . . ?
Cl21 C2 Cl22 109.4(5) . . ?
Cl23 C2 Cl22 108.9(5) . . ?
Cl31 C3 Cl32 114.3(7) . . ?
Cl31 C3 Cl33 106.3(7) . . ?
Cl32 C3 Cl33 106.6(7) . . ?
N11A C12A C13A 127.3(5) . . ?
C18A C13A C14A 119.4(5) . . ?
C18A C13A C12A 124.0(5) . . ?
C14A C13A C12A 116.6(5) . . ?
C15A C14A C13A 121.4(6) . . ?
C16A C15A C14A 118.3(6) . . ?
C17A C16A C15A 122.3(6) . . ?
C16A C17A C18A 121.0(5) . . ?
O1A C18A C17A 120.8(4) . . ?
O1A C18A C13A 121.6(4) . . ?
C17A C18A C13A 117.6(5) . . ?
N21A C22A C23A 127.5(4) . . ?
C24A C23A C28A 118.8(4) . . ?
C24A C23A C22A 116.4(4) . . ?
C28A C23A C22A 124.8(4) . . ?
C25A C24A C23A 122.2(5) . . ?
C26A C25A C24A 118.8(5) . . ?
C25A C26A C27A 120.9(5) . . ?
C26A C27A C28A 121.5(4) . . ?
O2A C28A C27A 120.4(4) . . ?
O2A C28A C23A 121.8(4) . . ?
C27A C28A C23A 117.8(4) . . ?
N31A C32A C33A 127.0(4) . . ?
C34A C33A C38A 119.4(4) . . ?
C34A C33A C32A 116.5(4) . . ?
C38A C33A C32A 124.1(4) . . ?
C35A C34A C33A 122.4(5) . . ?
C34A C35A C36A 118.8(5) . . ?
C35A C36A C37A 121.4(5) . . ?
C36A C37A C38A 120.5(5) . . ?
O3A C38A C33A 122.8(4) . . ?
O3A C38A C37A 119.7(4) . . ?
C33A C38A C37A 117.4(4) . . ?
N11B C12B C13B 126.8(4) . . ?
C14B C13B C12B 116.7(4) . . ?
C14B C13B C18B 119.3(4) . . ?
C12B C13B C18B 124.0(4) . . ?
C15B C14B C13B 121.5(5) . . ?
C14B C15B C16B 118.8(5) . . ?
C17B C16B C15B 121.8(5) . . ?
C16B C17B C18B 120.2(5) . . ?
O1B C18B C17B 119.8(4) . . ?
O1B C18B C13B 121.9(4) . . ?
C17B C18B C13B 118.3(4) . . ?
N21B C22B C23B 126.5(4) . . ?
C24B C23B C28B 119.1(4) . . ?
C24B C23B C22B 116.9(4) . . ?
C28B C23B C22B 123.9(4) . . ?
C25B C24B C23B 122.6(5) . . ?
C24B C25B C26B 118.0(5) . . ?
C27B C26B C25B 121.3(5) . . ?
C26B C27B C28B 121.8(5) . . ?
O2B C28B C27B 120.4(4) . . ?
O2B C28B C23B 122.5(4) . . ?
C27B C28B C23B 117.1(4) . . ?
N31B C32B C33B 126.3(4) . . ?
C34B C33B C38B 118.8(4) . . ?
C34B C33B C32B 116.5(4) . . ?
C38B C33B C32B 124.7(4) . . ?
C35B C34B C33B 122.3(5) . . ?
C34B C35B C36B 118.2(5) . . ?
C37B C36B C35B 121.1(5) . . ?
C36B C37B C38B 121.5(5) . . ?
O3B C38B C37B 119.6(4) . . ?
O3B C38B C33B 122.3(4) . . ?
C37B C38B C33B 118.1(4) . . ?

loop_
_geom_bond_atom_site_label_1
_geom_bond_atom_site_label_2
_geom_bond_distance
_geom_bond_site_symmetry_2
_geom_bond_publ_flag
Co1 O2A 2.063(3) . ?
Co1 O3A 2.065(3) . ?
Co1 O1A 2.081(3) . ?
Co1 N11A 2.097(4) . ?
Co1 N31A 2.112(4) . ?
Co1 N21A 2.140(4) . ?
Co1 Co3 2.8817(8) . ?
Co2 O3B 2.038(3) . ?
Co2 O1B 2.073(3) . ?
Co2 N21B 2.074(4) . ?
Co2 O2B 2.075(3) . ?
Co2 N11B 2.085(4) . ?
Co2 N31B 2.121(4) . ?
Co2 Co3 2.8755(8) . ?
Co3 O1B 2.072(3) . ?
Co3 O1A 2.081(3) . ?
Co3 O2A 2.092(3) . ?
Co3 O3B 2.094(3) . ?
Co3 O3A 2.119(3) . ?
Co3 O2B 2.148(3) . ?
Cl11 C1 1.731(6) . ?
Cl12 C1 1.692(7) . ?
Cl13 C1 1.748(6) . ?
Cl21 C2 1.697(9) . ?
Cl22 C2 1.751(9) . ?
Cl23 C2 1.709(9) . ?
Cl31 C3 1.696(11) . ?
Cl32 C3 1.697(11) . ?
Cl33 C3 1.794(11) . ?
S1A P1A 1.9251(17) . ?
S1B P1B 1.9302(16) . ?
P1A N22A 1.663(4) . ?
P1A N12A 1.666(4) . ?
P1A N32A 1.667(4) . ?
P1B N32B 1.657(4) . ?
P1B N12B 1.672(4) . ?
P1B N22B 1.671(4) . ?
O1A C18A 1.310(5) . ?
O2A C28A 1.315(5) . ?
O3A C38A 1.319(5) . ?
O1B C18B 1.306(5) . ?
O2B C28B 1.301(5) . ?
O3B C38B 1.320(5) . ?
N11A C12A 1.279(6) . ?
N11A N12A 1.445(5) . ?
N12A C11A 1.449(7) . ?
N21A C22A 1.287(6) . ?
N21A N22A 1.423(5) . ?
N22A C21A 1.418(18) . ?
N22A C21C 1.478(11) . ?
N31A C32A 1.290(6) . ?
N31A N32A 1.429(5) . ?
N32A C31A 1.430(7) . ?
N11B C12B 1.290(6) . ?
N11B N12B 1.456(5) . ?
N12B C11B 1.475(6) . ?
N21B C22B 1.289(5) . ?
N21B N22B 1.448(5) . ?
N22B C21B 1.455(6) . ?
N31B C32B 1.277(6) . ?
N31B N32B 1.441(5) . ?
N32B C31B 1.466(6) . ?
C12A C13A 1.442(7) . ?
C13A C18A 1.407(7) . ?
C13A C14A 1.409(7) . ?
C14A C15A 1.371(8) . ?
C15A C16A 1.370(8) . ?
C16A C17A 1.360(7) . ?
C17A C18A 1.402(7) . ?
C22A C23A 1.434(6) . ?
C23A C24A 1.398(6) . ?
C23A C28A 1.405(6) . ?
C24A C25A 1.368(7) . ?
C25A C26A 1.366(7) . ?
C26A C27A 1.373(7) . ?
C27A C28A 1.399(6) . ?
C32A C33A 1.439(6) . ?
C33A C34A 1.398(7) . ?
C33A C38A 1.410(6) . ?
C34A C35A 1.359(7) . ?
C35A C36A 1.378(8) . ?
C36A C37A 1.381(7) . ?
C37A C38A 1.423(6) . ?
C12B C13B 1.416(6) . ?
C13B C14B 1.404(7) . ?
C13B C18B 1.418(6) . ?
C14B C15B 1.370(7) . ?
C15B C16B 1.387(8) . ?
C16B C17B 1.376(7) . ?
C17B C18B 1.407(6) . ?
C22B C23B 1.438(6) . ?
C23B C24B 1.407(6) . ?
C23B C28B 1.419(6) . ?
C24B C25B 1.355(7) . ?
C25B C26B 1.405(8) . ?
C26B C27B 1.358(7) . ?
C27B C28B 1.407(6) . ?
C32B C33B 1.455(6) . ?
C33B C34B 1.407(7) . ?
C33B C38B 1.411(6) . ?
C34B C35B 1.367(8) . ?
C35B C36B 1.396(8) . ?
C36B C37B 1.364(7) . ?
C37B C38B 1.400(6) . ?
